data_7153387
loop_
_publ_author_name
'Sar, Anobick'
'Lindeman, Sergey'
'Donaldson, William A.'

_publ_section_title
;
 De novo synthesis of polyhydroxyl aminocyclohexanes.
;
_journal_issue 17
_journal_name_full 'Organic &amp; biomolecular chemistry'
_journal_page_first 3908
_journal_page_last 3917
_journal_paper_doi 10.1039/c004730a
_journal_volume 8
_journal_year 2010
_chemical_formula_sum 'C18 H17 N O6'
_chemical_formula_weight 343.33
_chemical_name_systematic
;
?
;
_space_group_IT_number 14
_symmetry_cell_setting monoclinic
_symmetry_space_group_name_Hall '-P 2ybc'
_symmetry_space_group_name_H-M 'P 1 21/c 1'
_atom_sites_solution_hydrogens geom
_atom_sites_solution_primary direct
_atom_sites_solution_secondary difmap
_audit_creation_method SHELXL-97
_cell_angle_alpha 90.00
_cell_angle_beta 91.6100(10)
_cell_angle_gamma 90.00
_cell_formula_units_Z 4
_cell_length_a 8.4527(2)
_cell_length_b 8.9213(2)
_cell_length_c 21.1061(5)
_cell_measurement_reflns_used 8641
_cell_measurement_temperature 100(2)
_cell_measurement_theta_max 67
_cell_measurement_theta_min 4
_cell_volume 1590.96(6)
_computing_cell_refinement 'SAINT v7.56A (Bruker, 2008)'
_computing_data_collection 'APEX2-2008.5-0 (Bruker, 2008)'
_computing_data_reduction 'SADABS-2008/1 (Bruker, 2008)'
_computing_molecular_graphics 'XP v5.1 (Bruker, 1998)'
_computing_publication_material 'XCIF-2008/2 (Bruker, 2008)'
_computing_structure_refinement 'SHELXL-97 v.97-2 (Sheldrick, 1993-1997)'
_computing_structure_solution 'XS/SHELXTL v6.12 (Bruker, 2001)'
_diffrn_ambient_temperature 100(2)
_diffrn_measured_fraction_theta_full 0.988
_diffrn_measured_fraction_theta_max 0.958
_diffrn_measurement_device_type 'Bruker APEX2 CCD detector'
_diffrn_measurement_method '\w scans'
_diffrn_radiation_monochromator graphite
_diffrn_radiation_source 'fine-focus sealed tube'
_diffrn_radiation_type CuK\a
_diffrn_radiation_wavelength 1.54178
_diffrn_reflns_av_R_equivalents 0.0195
_diffrn_reflns_av_sigmaI/netI 0.0124
_diffrn_reflns_limit_h_max 10
_diffrn_reflns_limit_h_min -10
_diffrn_reflns_limit_k_max 10
_diffrn_reflns_limit_k_min 0
_diffrn_reflns_limit_l_max 23
_diffrn_reflns_limit_l_min 0
_diffrn_reflns_number 13190
_diffrn_reflns_theta_full 67.86
_diffrn_reflns_theta_max 67.86
_diffrn_reflns_theta_min 4.19
_exptl_absorpt_coefficient_mu 0.912
_exptl_absorpt_correction_T_max 0.9389
_exptl_absorpt_correction_T_min 0.6436
_exptl_absorpt_correction_type multi-scan
_exptl_absorpt_process_details
;
SADABS. Program for empirical absorption correction of
area-detector data. University of Goetingen. Germany.
Sheldrick, G. M. 1996
;
_exptl_crystal_colour colorless
_exptl_crystal_density_diffrn 1.433
_exptl_crystal_density_method 'not measured'
_exptl_crystal_description plate
_exptl_crystal_F_000 720
_exptl_crystal_size_max 0.53
_exptl_crystal_size_mid 0.41
_exptl_crystal_size_min 0.07
_refine_diff_density_max 0.268
_refine_diff_density_min -0.188
_refine_diff_density_rms 0.038
_refine_ls_extinction_coef 0.0016(2)
_refine_ls_extinction_expression Fc^*^=kFc[1+0.001xFc^2^\l^3^/sin(2\q)]^-1/4^
_refine_ls_extinction_method SHELXL
_refine_ls_goodness_of_fit_ref 1.032
_refine_ls_hydrogen_treatment constr
_refine_ls_matrix_type full
_refine_ls_number_parameters 229
_refine_ls_number_reflns 2766
_refine_ls_number_restraints 0
_refine_ls_restrained_S_all 1.032
_refine_ls_R_factor_all 0.0331
_refine_ls_R_factor_gt 0.0322
_refine_ls_shift/su_max 0.000
_refine_ls_shift/su_mean 0.000
_refine_ls_structure_factor_coef Fsqd
_refine_ls_weighting_details 'calc w=1/[\s^2^(Fo^2^)+(0.0412P)^2^+0.7722P] where P=(Fo^2^+2Fc^2^)/3'
_refine_ls_weighting_scheme calc
_refine_ls_wR_factor_gt 0.0806
_refine_ls_wR_factor_ref 0.0812
_reflns_number_gt 2659
_reflns_number_total 2766
_reflns_threshold_expression >2sigma(I)
_cod_data_source_file c004730a.txt
_cod_data_source_block donw
_cod_original_sg_symbol_H-M 'P 21/c'
_cod_database_code 7153387

loop_
_symmetry_equiv_pos_as_xyz
'x, y, z'
'-x, y+1/2, -z+1/2'
'-x, -y, -z'
'x, -y-1/2, z-1/2'

loop_
_atom_site_label
_atom_site_type_symbol
_atom_site_fract_x
_atom_site_fract_y
_atom_site_fract_z
_atom_site_U_iso_or_equiv
_atom_site_adp_type
_atom_site_occupancy
_atom_site_symmetry_multiplicity
_atom_site_calc_flag
_atom_site_refinement_flags
O1 O 0.37585(10) 0.74248(10) 0.22470(4) 0.0212(2) Uani 1 1 d .
O2 O 0.18195(10) 0.82807(9) 0.28634(4) 0.0177(2) Uani 1 1 d .
O3 O -0.08011(12) 0.75815(10) 0.40064(4) 0.0275(2) Uani 1 1 d .
O4 O -0.12208(10) 0.88694(9) 0.30962(4) 0.0169(2) Uani 1 1 d .
O5 O -0.25236(10) 0.65748(10) 0.07464(4) 0.0238(2) Uani 1 1 d .
O6 O -0.52227(11) 1.04825(10) 0.16250(4) 0.0225(2) Uani 1 1 d .
N1 N -0.35631(12) 0.85707(11) 0.13059(5) 0.0171(2) Uani 1 1 d .
C1 C -0.07877(15) 0.91651(14) 0.15750(6) 0.0193(3) Uani 1 1 d .
H1A H -0.0756 0.9796 0.1213 0.023 Uiso 1 1 calc R
C2 C 0.05661(15) 0.87083(13) 0.18390(6) 0.0184(3) Uani 1 1 d .
H2A H 0.1524 0.9046 0.1663 0.022 Uiso 1 1 calc R
C3 C 0.06665(14) 0.76836(13) 0.24030(6) 0.0165(3) Uani 1 1 d .
H3A H 0.1024 0.6671 0.2263 0.020 Uiso 1 1 calc R
C4 C -0.09047(14) 0.75246(13) 0.27318(6) 0.0165(3) Uani 1 1 d .
H4A H -0.0865 0.6635 0.3020 0.020 Uiso 1 1 calc R
C5 C -0.22333(14) 0.73271(13) 0.22382(6) 0.0170(3) Uani 1 1 d .
H5A H -0.3244 0.7152 0.2452 0.020 Uiso 1 1 calc R
H5B H -0.2014 0.6443 0.1971 0.020 Uiso 1 1 calc R
C6 C -0.23744(14) 0.87305(13) 0.18217(6) 0.0175(3) Uani 1 1 d .
H6A H -0.2730 0.9568 0.2099 0.021 Uiso 1 1 calc R
C7 C 0.33565(14) 0.81267(13) 0.27042(6) 0.0173(3) Uani 1 1 d .
C8 C 0.44505(14) 0.89493(14) 0.31550(6) 0.0200(3) Uani 1 1 d .
H8A H 0.5206 0.8241 0.3350 0.030 Uiso 1 1 calc R
H8B H 0.3834 0.9425 0.3486 0.030 Uiso 1 1 calc R
H8C H 0.5027 0.9719 0.2924 0.030 Uiso 1 1 calc R
C9 C -0.11120(14) 0.87380(14) 0.37361(6) 0.0189(3) Uani 1 1 d .
C10 C -0.14077(16) 1.02032(15) 0.40552(6) 0.0254(3) Uani 1 1 d .
H10A H -0.1727 1.0022 0.4491 0.038 Uiso 1 1 calc R
H10B H -0.2252 1.0743 0.3824 0.038 Uiso 1 1 calc R
H10C H -0.0438 1.0805 0.4060 0.038 Uiso 1 1 calc R
C11 C -0.50091(14) 0.77852(14) 0.04232(6) 0.0178(3) Uani 1 1 d .
C12 C -0.55952(15) 0.70551(15) -0.01119(6) 0.0212(3) Uani 1 1 d .
H12A H -0.5019 0.6271 -0.0305 0.025 Uiso 1 1 calc R
C13 C -0.70662(16) 0.75166(15) -0.03567(6) 0.0233(3) Uani 1 1 d .
H13A H -0.7512 0.7025 -0.0719 0.028 Uiso 1 1 calc R
C14 C -0.78927(15) 0.86853(15) -0.00793(6) 0.0223(3) Uani 1 1 d .
H14A H -0.8901 0.8964 -0.0251 0.027 Uiso 1 1 calc R
C15 C -0.72689(15) 0.94532(14) 0.04461(6) 0.0200(3) Uani 1 1 d .
H15A H -0.7808 1.0278 0.0626 0.024 Uiso 1 1 calc R
C16 C -0.58300(14) 0.89593(14) 0.06931(6) 0.0175(3) Uani 1 1 d .
C17 C -0.35376(14) 0.75145(13) 0.08164(6) 0.0177(3) Uani 1 1 d .
C18 C -0.49109(14) 0.94826(13) 0.12618(6) 0.0171(3) Uani 1 1 d .

loop_
_atom_site_aniso_label
_atom_site_aniso_U_11
_atom_site_aniso_U_22
_atom_site_aniso_U_33
_atom_site_aniso_U_23
_atom_site_aniso_U_13
_atom_site_aniso_U_12
O1 0.0190(4) 0.0219(5) 0.0228(5) -0.0020(4) 0.0012(4) 0.0031(3)
O2 0.0152(4) 0.0195(4) 0.0185(5) -0.0021(3) -0.0014(3) 0.0000(3)
O3 0.0378(6) 0.0249(5) 0.0195(5) 0.0032(4) -0.0023(4) 0.0012(4)
O4 0.0184(4) 0.0161(4) 0.0163(5) -0.0006(3) -0.0003(3) 0.0016(3)
O5 0.0218(5) 0.0256(5) 0.0239(5) -0.0037(4) -0.0009(4) 0.0064(4)
O6 0.0273(5) 0.0185(5) 0.0214(5) -0.0034(4) -0.0033(4) 0.0039(4)
N1 0.0171(5) 0.0171(5) 0.0170(6) -0.0010(4) -0.0024(4) 0.0004(4)
C1 0.0232(6) 0.0178(6) 0.0168(7) 0.0020(5) -0.0021(5) -0.0044(5)
C2 0.0186(6) 0.0182(6) 0.0183(7) -0.0009(5) 0.0022(5) -0.0040(5)
C3 0.0165(6) 0.0157(6) 0.0171(6) -0.0025(5) -0.0022(5) -0.0003(5)
C4 0.0187(6) 0.0132(6) 0.0175(7) -0.0005(4) 0.0003(5) 0.0008(4)
C5 0.0162(6) 0.0161(6) 0.0186(7) -0.0001(5) 0.0002(5) -0.0015(4)
C6 0.0177(6) 0.0168(6) 0.0176(7) -0.0013(5) -0.0035(5) -0.0009(5)
C7 0.0166(6) 0.0147(6) 0.0205(7) 0.0041(5) 0.0002(5) 0.0021(5)
C8 0.0163(6) 0.0194(6) 0.0240(7) 0.0009(5) -0.0014(5) 0.0004(5)
C9 0.0145(6) 0.0240(7) 0.0182(7) 0.0011(5) 0.0003(5) -0.0020(5)
C10 0.0277(7) 0.0274(7) 0.0212(7) -0.0038(5) 0.0021(5) 0.0001(6)
C11 0.0177(6) 0.0184(6) 0.0174(7) 0.0024(5) 0.0015(5) -0.0014(5)
C12 0.0233(6) 0.0223(6) 0.0181(7) -0.0017(5) 0.0010(5) -0.0005(5)
C13 0.0249(7) 0.0287(7) 0.0162(7) -0.0012(5) -0.0026(5) -0.0032(5)
C14 0.0190(6) 0.0294(7) 0.0184(7) 0.0054(5) -0.0020(5) 0.0000(5)
C15 0.0206(6) 0.0216(6) 0.0177(7) 0.0033(5) 0.0015(5) 0.0020(5)
C16 0.0188(6) 0.0178(6) 0.0160(6) 0.0028(5) 0.0014(5) -0.0017(5)
C17 0.0183(6) 0.0177(6) 0.0173(7) 0.0006(5) 0.0014(5) -0.0015(5)
C18 0.0182(6) 0.0151(6) 0.0179(7) 0.0029(5) 0.0002(5) -0.0006(5)

loop_
_atom_type_symbol
_atom_type_description
_atom_type_scat_dispersion_real
_atom_type_scat_dispersion_imag
_atom_type_scat_source
C C 0.0181 0.0091 'International Tables Vol C Tables 4.2.6.8 and 6.1.1.4'
H H 0.0000 0.0000 'International Tables Vol C Tables 4.2.6.8 and 6.1.1.4'
N N 0.0311 0.0180 'International Tables Vol C Tables 4.2.6.8 and 6.1.1.4'
O O 0.0492 0.0322 'International Tables Vol C Tables 4.2.6.8 and 6.1.1.4'

loop_
_geom_angle_atom_site_label_1
_geom_angle_atom_site_label_2
_geom_angle_atom_site_label_3
_geom_angle
C7 O2 C3 115.12(9)
C9 O4 C4 116.56(9)
C17 N1 C18 111.81(10)
C17 N1 C6 126.08(10)
C18 N1 C6 122.10(10)
C2 C1 C6 122.97(12)
C2 C1 H1A 118.5
C6 C1 H1A 118.5
C1 C2 C3 123.40(11)
C1 C2 H2A 118.3
C3 C2 H2A 118.3
O2 C3 C2 109.14(9)
O2 C3 C4 107.80(9)
C2 C3 C4 112.80(10)
O2 C3 H3A 109.0
C2 C3 H3A 109.0
C4 C3 H3A 109.0
O4 C4 C5 108.36(9)
O4 C4 C3 109.87(9)
C5 C4 C3 109.60(10)
O4 C4 H4A 109.7
C5 C4 H4A 109.7
C3 C4 H4A 109.7
C4 C5 C6 110.02(10)
C4 C5 H5A 109.7
C6 C5 H5A 109.7
C4 C5 H5B 109.7
C6 C5 H5B 109.7
H5A C5 H5B 108.2
N1 C6 C1 111.53(10)
N1 C6 C5 112.75(10)
C1 C6 C5 110.71(10)
N1 C6 H6A 107.2
C1 C6 H6A 107.2
C5 C6 H6A 107.2
O1 C7 O2 122.88(11)
O1 C7 C8 125.35(11)
O2 C7 C8 111.76(10)
C7 C8 H8A 109.5
C7 C8 H8B 109.5
H8A C8 H8B 109.5
C7 C8 H8C 109.5
H8A C8 H8C 109.5
H8B C8 H8C 109.5
O3 C9 O4 123.61(12)
O3 C9 C10 124.95(12)
O4 C9 C10 111.44(11)
C9 C10 H10A 109.5
C9 C10 H10B 109.5
H10A C10 H10B 109.5
C9 C10 H10C 109.5
H10A C10 H10C 109.5
H10B C10 H10C 109.5
C12 C11 C16 121.26(12)
C12 C11 C17 130.56(12)
C16 C11 C17 108.16(11)
C11 C12 C13 117.28(12)
C11 C12 H12A 121.4
C13 C12 H12A 121.4
C14 C13 C12 121.17(12)
C14 C13 H13A 119.4
C12 C13 H13A 119.4
C13 C14 C15 121.27(12)
C13 C14 H14A 119.4
C15 C14 H14A 119.4
C16 C15 C14 116.91(12)
C16 C15 H15A 121.5
C14 C15 H15A 121.5
C15 C16 C11 122.06(12)
C15 C16 C18 129.72(12)
C11 C16 C18 108.21(11)
O5 C17 N1 125.60(11)
O5 C17 C11 128.65(11)
N1 C17 C11 105.74(10)
O6 C18 N1 125.26(11)
O6 C18 C16 128.67(11)
N1 C18 C16 106.07(10)

loop_
_geom_bond_atom_site_label_1
_geom_bond_atom_site_label_2
_geom_bond_distance
O1 C7 1.2072(15)
O2 C7 1.3580(15)
O2 C3 1.4576(14)
O3 C9 1.2044(16)
O4 C9 1.3562(16)
O4 C4 1.4539(14)
O5 C17 1.2110(15)
O6 C18 1.2101(15)
N1 C17 1.3988(16)
N1 C18 1.4009(16)
N1 C6 1.4675(15)
C1 C2 1.3229(18)
C1 C6 1.5032(17)
C1 H1A 0.9500
C2 C3 1.5014(17)
C2 H2A 0.9500
C3 C4 1.5223(17)
C3 H3A 1.0000
C4 C5 1.5205(17)
C4 H4A 1.0000
C5 C6 1.5325(16)
C5 H5A 0.9900
C5 H5B 0.9900
C6 H6A 1.0000
C7 C8 1.4998(17)
C8 H8A 0.9800
C8 H8B 0.9800
C8 H8C 0.9800
C9 C10 1.4947(18)
C10 H10A 0.9800
C10 H10B 0.9800
C10 H10C 0.9800
C11 C12 1.3834(18)
C11 C16 1.3876(18)
C11 C17 1.4954(17)
C12 C13 1.3951(19)
C12 H12A 0.9500
C13 C14 1.3931(19)
C13 H13A 0.9500
C14 C15 1.3944(19)
C14 H14A 0.9500
C15 C16 1.3819(18)
C15 H15A 0.9500
C16 C18 1.4864(17)

loop_
_geom_torsion_atom_site_label_1
_geom_torsion_atom_site_label_2
_geom_torsion_atom_site_label_3
_geom_torsion_atom_site_label_4
_geom_torsion
C6 C1 C2 C3 1.36(19)
C7 O2 C3 C2 -73.67(12)
C7 O2 C3 C4 163.49(9)
C1 C2 C3 O2 -133.40(12)
C1 C2 C3 C4 -13.61(17)
C9 O4 C4 C5 131.24(10)
C9 O4 C4 C3 -109.04(11)
O2 C3 C4 O4 45.39(12)
C2 C3 C4 O4 -75.17(12)
O2 C3 C4 C5 164.36(9)
C2 C3 C4 C5 43.79(13)
O4 C4 C5 C6 56.59(12)
C3 C4 C5 C6 -63.31(12)
C17 N1 C6 C1 63.91(15)
C18 N1 C6 C1 -117.52(12)
C17 N1 C6 C5 -61.37(15)
C18 N1 C6 C5 117.20(12)
C2 C1 C6 N1 -146.25(12)
C2 C1 C6 C5 -19.83(17)
C4 C5 C6 N1 175.93(10)
C4 C5 C6 C1 50.20(13)
C3 O2 C7 O1 -6.76(16)
C3 O2 C7 C8 172.20(9)
C4 O4 C9 O3 -1.32(17)
C4 O4 C9 C10 178.05(10)
C16 C11 C12 C13 -1.95(18)
C17 C11 C12 C13 176.41(12)
C11 C12 C13 C14 1.23(19)
C12 C13 C14 C15 1.1(2)
C13 C14 C15 C16 -2.66(19)
C14 C15 C16 C11 1.96(18)
C14 C15 C16 C18 -176.49(12)
C12 C11 C16 C15 0.35(19)
C17 C11 C16 C15 -178.34(11)
C12 C11 C16 C18 179.09(11)
C17 C11 C16 C18 0.40(13)
C18 N1 C17 O5 -178.82(12)
C6 N1 C17 O5 -0.13(19)
C18 N1 C17 C11 0.15(13)
C6 N1 C17 C11 178.85(10)
C12 C11 C17 O5 0.1(2)
C16 C11 C17 O5 178.59(12)
C12 C11 C17 N1 -178.87(12)
C16 C11 C17 N1 -0.35(13)
C17 N1 C18 O6 179.92(11)
C6 N1 C18 O6 1.16(19)
C17 N1 C18 C16 0.09(13)
C6 N1 C18 C16 -178.67(10)
C15 C16 C18 O6 -1.5(2)
C11 C16 C18 O6 179.87(12)
C15 C16 C18 N1 178.30(12)
C11 C16 C18 N1 -0.31(13)
